data_4077817
loop_
_publ_author_name
'Wang, Shaowu'
'Yang, Qingchuan'
'Mak, Thomas C. W.'
'Xie, Zuowei'

_publ_section_title
;
 Cyclopentadienyl vs Indenyl Substituents. Organolanthanide Complexes and
 Biscarborane Compounds Derived from a Versatile Ligand,
 Me2Si(C9H7)(C2B10H11)
;
_journal_issue 22
_journal_name_full Organometallics
_journal_page_first 4478
_journal_paper_doi 10.1021/om990453g
_journal_volume 18
_journal_year 1999
_chemical_formula_sum 'C28 H71 B20 Cl2 Er O6'
_chemical_formula_weight 958.20
_chemical_name_systematic
; 
 ? 
;
_space_group_IT_number 2
_symmetry_cell_setting triclinic
_symmetry_space_group_name_Hall '-P 1'
_symmetry_space_group_name_H-M 'P -1'
_atom_sites_solution_hydrogens geom
_atom_sites_solution_primary direct
_atom_sites_solution_secondary difmap
_audit_creation_method SHELXL
_cell_angle_alpha 93.218(2)
_cell_angle_beta 107.620(4)
_cell_angle_gamma 102.270(5)
_cell_formula_units_Z 2
_cell_length_a 13.1080(6)
_cell_length_b 13.8440(9)
_cell_length_c 15.4490(10)
_cell_measurement_temperature 293(2)
_cell_volume 2589.0(3)
_computing_cell_refinement 'BIOTEX Rigaku'
_computing_data_collection 'RAXIS Rigaku'
_computing_data_reduction 'BIOTEX Rigaku'
_computing_molecular_graphics 'Seimens SHELXTL'
_computing_publication_material 'Seimens SHELXTL'
_computing_structure_refinement 'SHELXL-97 (Sheldrick, 1997)'
_computing_structure_solution 'SHELXS-86 (Sheldrick, 1990)'
_diffrn_ambient_temperature 293(2)
_diffrn_measurement_device 'IP Rigaku'
_diffrn_measurement_method IP
_diffrn_radiation_monochromator graphite
_diffrn_radiation_source 'rotation anode'
_diffrn_radiation_type MoK\a
_diffrn_radiation_wavelength 0.71073
_diffrn_reflns_av_R_equivalents 0.0531
_diffrn_reflns_av_sigmaI/netI 0.0649
_diffrn_reflns_limit_h_max 14
_diffrn_reflns_limit_h_min -14
_diffrn_reflns_limit_k_max 16
_diffrn_reflns_limit_k_min 0
_diffrn_reflns_limit_l_max 18
_diffrn_reflns_limit_l_min -18
_diffrn_reflns_number 8867
_diffrn_reflns_theta_max 25.00
_diffrn_reflns_theta_min 1.52
_exptl_absorpt_coefficient_mu 1.757
_exptl_absorpt_correction_T_max 1.167
_exptl_absorpt_correction_T_min 0.897
_exptl_absorpt_correction_type abscor
_exptl_crystal_colour colourless
_exptl_crystal_density_diffrn 1.228
_exptl_crystal_density_meas ?
_exptl_crystal_description prism
_exptl_crystal_F_000 978
_exptl_crystal_size_max 0.38
_exptl_crystal_size_mid 0.27
_exptl_crystal_size_min 0.18
_refine_diff_density_max 0.871
_refine_diff_density_min -0.408
_refine_diff_density_rms 0.106
_refine_ls_extinction_coef 0.0258(6)
_refine_ls_extinction_expression Fc^*^=kFc[1+0.001xFc^2^\l^3^/sin(2\q)]^-1/4^
_refine_ls_extinction_method SHELXL
_refine_ls_goodness_of_fit_all 1.050
_refine_ls_goodness_of_fit_obs 1.055
_refine_ls_hydrogen_treatment RIDING
_refine_ls_matrix_type full
_refine_ls_number_parameters 490
_refine_ls_number_reflns 7878
_refine_ls_number_restraints 11
_refine_ls_restrained_S_all 1.125
_refine_ls_restrained_S_obs 1.055
_refine_ls_R_factor_all 0.0660
_refine_ls_R_factor_obs 0.0589
_refine_ls_shift/esd_max -0.118
_refine_ls_shift/esd_mean 0.018
_refine_ls_structure_factor_coef Fsqd
_refine_ls_weighting_details 'w=1/[\s^2^(Fo^2^)+(0.1195P)^2^+0.1802P] where P=(Fo^2^+2Fc^2^)/3'
_refine_ls_weighting_scheme calc
_refine_ls_wR_factor_all 0.1900
_refine_ls_wR_factor_obs 0.1728
_reflns_number_observed 7381
_reflns_number_total 7897
_reflns_observed_criterion >2sigma(I)
_cod_data_source_file om990453g.cif
_cod_data_source_block compound_11
_cod_depositor_comments
;
The following automatic conversions were performed:

'_exptl_crystal_density_meas' value 'not measured'?' was changed to
'?' - the value is perceived as not measured.

Automatic conversion script
Id: cif_fix_values 3008 2015-01-20 13:52:24Z robertas 

The following automatic conversions were performed:

'_refine_ls_weighting_scheme' value 'calc
w=1/[\s^2^(Fo^2^)+(0.1195P)^2^+0.1802P] where P=(Fo^2^+2Fc^2^)/3' was
changed to 'calc'. New tag '_refine_ls_weighting_details' was
created. The value of the new tag was set to
'w=1/[\s^2^(Fo^2^)+(0.1195P)^2^+0.1802P] where P=(Fo^2^+2Fc^2^)/3'.

Automatic conversion script
Id: cif_fix_values 3143 2015-03-26 13:38:13Z robertas 
;
_cod_original_sg_symbol_H-M P-1
_cod_database_code 4077817

loop_
_symmetry_equiv_pos_as_xyz
'x, y, z'
'-x, -y, -z'

loop_
_atom_site_aniso_label
_atom_site_aniso_U_11
_atom_site_aniso_U_22
_atom_site_aniso_U_33
_atom_site_aniso_U_23
_atom_site_aniso_U_13
_atom_site_aniso_U_12
Er1 0.08276(6) 0.07997(6) 0.09422(6) 0.01511(5) 0.03273(4) 0.01883(4)
Cl1 0.1238(4) 0.0847(3) 0.1234(4) 0.0225(3) 0.0460(3) 0.0162(3)
Cl2 0.1205(4) 0.0869(3) 0.1303(5) 0.0214(3) 0.0395(3) 0.0102(3)
O1 0.0981(9) 0.1089(11) 0.0987(9) 0.0238(9) 0.0326(7) 0.0121(8)
O2 0.1013(9) 0.1193(11) 0.0973(10) 0.0072(9) 0.0208(8) 0.0386(8)
O3 0.1105(9) 0.1180(11) 0.1113(10) 0.0234(9) 0.0519(7) 0.0412(8)
O4 0.0883(8) 0.1158(11) 0.1272(11) 0.0358(9) 0.0419(7) 0.0339(7)
O5 0.0875(8) 0.1098(11) 0.1079(10) 0.0051(9) 0.0400(7) 0.0210(7)
C1 0.157(2) 0.129(2) 0.137(2) 0.008(2) 0.049(2) 0.040(2)
C2 0.137(3) 0.223(4) 0.252(5) -0.064(4) 0.021(3) 0.052(3)
C3 0.175(4) 0.329(7) 0.262(6) 0.093(5) 0.067(4) 0.075(4)
C4 0.110(2) 0.203(4) 0.262(5) 0.015(4) 0.040(3) 0.046(2)
C11 0.139(2) 0.149(2) 0.122(2) 0.039(2) 0.0613(13) 0.014(2)
C12 0.177(4) 0.394(8) 0.096(2) 0.057(3) 0.028(2) -0.016(5)
C13 0.149(3) 0.193(4) 0.125(3) 0.007(3) 0.026(2) 0.006(3)
C14 0.117(2) 0.149(3) 0.107(2) 0.003(2) 0.0294(15) 0.000(2)
C21 0.109(2) 0.162(3) 0.119(2) -0.020(2) 0.016(2) 0.026(2)
C22 0.129(3) 0.256(5) 0.121(3) 0.014(3) 0.007(2) 0.026(3)
C23 0.207(3) 0.240(4) 0.117(3) 0.000(3) -0.007(2) 0.119(2)
C24 0.158(2) 0.173(2) 0.129(2) 0.008(2) 0.018(2) 0.0995(14)
C31 0.149(2) 0.182(3) 0.114(2) 0.038(2) 0.0666(13) 0.044(2)
C32 0.319(4) 0.176(4) 0.168(2) 0.013(3) 0.151(2) 0.058(3)
C33 0.225(3) 0.212(4) 0.174(2) -0.041(3) 0.110(2) 0.035(3)
C34 0.131(2) 0.157(2) 0.146(2) -0.021(2) 0.0504(15) 0.051(2)
C41 0.0843(14) 0.154(2) 0.168(2) 0.048(2) 0.0450(14) 0.0238(15)
C42 0.114(2) 0.184(3) 0.205(4) 0.045(3) 0.046(2) 0.026(2)
C43 0.139(2) 0.218(3) 0.158(3) 0.030(3) 0.022(2) 0.100(2)
C44 0.104(2) 0.139(2) 0.155(2) 0.054(2) 0.023(2) 0.0466(14)
C51 0.122(2) 0.115(2) 0.135(2) 0.000(2) 0.0594(12) 0.0283(13)
C52 0.149(2) 0.171(3) 0.145(2) 0.004(2) 0.065(2) 0.061(2)
C53 0.117(2) 0.171(3) 0.183(2) 0.044(2) 0.0827(14) 0.052(2)
C54 0.0912(14) 0.151(3) 0.146(2) -0.012(2) 0.0542(12) 0.007(2)
B3 0.207(4) 0.140(3) 0.144(3) 0.020(3) 0.067(3) 0.019(3)
B4 0.160(3) 0.164(4) 0.282(4) -0.004(4) 0.130(2) 0.023(3)
B5 0.157(4) 0.122(3) 0.184(5) 0.007(3) 0.013(3) 0.022(3)
B6 0.288(4) 0.224(5) 0.260(3) -0.104(3) 0.190(3) -0.046(4)
B7 0.264(5) 0.126(3) 0.202(4) 0.046(3) 0.108(3) 0.027(4)
B8 0.139(3) 0.164(4) 0.356(7) -0.073(5) 0.111(3) -0.038(3)
B9 0.252(5) 0.160(4) 0.248(5) -0.072(4) 0.129(4) -0.031(4)
B10 0.186(4) 0.144(3) 0.306(7) -0.027(4) 0.078(4) 0.056(3)
B11 0.175(4) 0.162(4) 0.227(5) 0.080(3) 0.025(4) 0.036(3)
B12 0.222(4) 0.111(2) 0.242(6) 0.034(3) 0.085(4) 0.067(2)
B13 0.191(3) 0.354(10) 0.245(4) -0.058(5) 0.137(3) 0.010(5)
B14 0.200(5) 0.138(4) 0.298(7) -0.009(5) 0.097(4) 0.021(4)
B15 0.351(10) 0.094(3) 0.303(8) 0.069(4) -0.061(7) 0.001(4)
B16 0.310(7) 0.285(7) 0.163(5) 0.071(5) -0.042(5) -0.136(5)
B17 0.165(4) 0.248(7) 0.175(4) -0.030(5) 0.058(3) -0.013(4)
B18 0.156(4) 0.240(5) 0.228(4) 0.117(4) 0.059(3) 0.004(4)
B19 0.415(10) 0.262(6) 0.147(3) 0.106(3) 0.079(5) -0.011(7)
B20 0.103(2) 0.190(4) 0.191(4) -0.003(4) 0.038(2) 0.041(2)
B21 0.153(3) 0.775(23) 0.151(3) 0.006(8) 0.090(2) -0.019(8)
B22 0.193(3) 0.212(3) 0.223(6) -0.021(4) 0.027(3) 0.128(2)

loop_
_atom_site_label
_atom_site_type_symbol
_atom_site_fract_x
_atom_site_fract_y
_atom_site_fract_z
_atom_site_U_iso_or_equiv
_atom_site_thermal_displace_type
_atom_site_occupancy
_atom_site_calc_flag
_atom_site_refinement_flags
Er1 Er 0.058578(7) -0.232494(7) 0.134325(6) 0.08465(4) Uani 1 d .
Cl1 Cl -0.02530(6) -0.41500(5) 0.13949(5) 0.1103(2) Uani 1 d .
Cl2 Cl 0.14301(6) -0.05044(5) 0.13026(6) 0.1148(3) Uani 1 d .
O1 O -0.00678(13) -0.26129(13) -0.02876(11) 0.1033(6) Uani 1 d .
O2 O 0.20837(13) -0.23598(14) 0.26663(12) 0.1069(6) Uani 1 d .
O3 O 0.01335(13) -0.18619(14) 0.26640(12) 0.1070(6) Uani 1 d .
O4 O -0.12089(13) -0.20314(13) 0.08287(12) 0.1065(6) Uani 1 d .
O5 O 0.19965(12) -0.27845(13) 0.08453(11) 0.1006(6) Uani 1 d .
O6 O -0.1791(6) -0.1547(5) -0.3523(5) 0.386(4) Uiso 1 d .
C1 C -0.5707(3) -0.3578(3) -0.2611(2) 0.1401(14) Uani 1 d .
C2 C -0.4480(4) -0.3761(4) -0.2315(4) 0.216(3) Uani 1 d .
H2 H -0.3765(4) -0.3119(4) -0.2040(4) 0.259 Uiso 1 calc R
C3 C -0.5808(5) -0.2428(5) -0.2512(5) 0.252(3) Uani 1 d .
C4 C -0.5161(3) -0.0530(4) -0.2223(4) 0.195(2) Uani 1 d D
C11 C 0.0405(3) -0.2027(3) -0.0901(2) 0.1345(13) Uani 1 d .
H11A H 0.0312(3) -0.1353(3) -0.0847(2) 0.161 Uiso 1 calc R
H11B H 0.1187(3) -0.1998(3) -0.0743(2) 0.161 Uiso 1 calc R
C12 C -0.0140(4) -0.2492(5) -0.1771(3) 0.239(3) Uani 1 d .
H12A H 0.0376(4) -0.2716(5) -0.2024(3) 0.286 Uiso 1 calc R
H12B H -0.0451(4) -0.2024(5) -0.2151(3) 0.286 Uiso 1 calc R
C13 C -0.1052(3) -0.3376(4) -0.1784(3) 0.166(2) Uani 1 d .
H13A H -0.1761(3) -0.3305(4) -0.2171(3) 0.199 Uiso 1 calc R
H13B H -0.0919(3) -0.3992(4) -0.2007(3) 0.199 Uiso 1 calc R
C14 C -0.1018(3) -0.3366(3) -0.0857(2) 0.1315(14) Uani 1 d .
H14A H -0.0972(3) -0.4015(3) -0.0665(2) 0.158 Uiso 1 calc R
H14B H -0.1687(3) -0.3222(3) -0.0795(2) 0.158 Uiso 1 calc R
C21 C 0.2762(3) -0.1483(3) 0.3319(2) 0.1378(14) Uani 1 d .
H21A H 0.2338(3) -0.1221(3) 0.3652(2) 0.165 Uiso 1 calc R
H21B H 0.3075(3) -0.0961(3) 0.3014(2) 0.165 Uiso 1 calc R
C22 C 0.3682(3) -0.1916(4) 0.3971(3) 0.180(2) Uani 1 d .
H22A H 0.4341(3) -0.1776(4) 0.3792(3) 0.216 Uiso 1 calc R
H22B H 0.3869(3) -0.1615(4) 0.4598(3) 0.216 Uiso 1 calc R
C23 C 0.3261(4) -0.2952(3) 0.3895(3) 0.192(2) Uani 1 d .
H23A H 0.2897(4) -0.3108(3) 0.4348(3) 0.231 Uiso 1 calc R
H23B H 0.3853(4) -0.3293(3) 0.3990(3) 0.231 Uiso 1 calc R
C24 C 0.2450(3) -0.3273(2) 0.2943(3) 0.1507(13) Uani 1 d .
H24A H 0.2801(3) -0.3509(2) 0.2531(3) 0.181 Uiso 1 calc R
H24B H 0.1831(3) -0.3800(2) 0.2946(3) 0.181 Uiso 1 calc R
C31 C 0.0027(3) -0.2489(3) 0.3373(2) 0.1413(14) Uani 1 d .
H31A H -0.0516(3) -0.3112(3) 0.3107(2) 0.170 Uiso 1 calc R
H31B H 0.0728(3) -0.2637(3) 0.3685(2) 0.170 Uiso 1 calc R
C32 C -0.0319(4) -0.1933(4) 0.4005(3) 0.205(2) Uani 1 d .
H32A H -0.1101(4) -0.2186(4) 0.3902(3) 0.246 Uiso 1 calc R
H32B H 0.0082(4) -0.1999(4) 0.4630(3) 0.246 Uiso 1 calc R
C33 C -0.0103(4) -0.0937(4) 0.3860(3) 0.199(2) Uani 1 d .
H33A H 0.0594(4) -0.0573(4) 0.4302(3) 0.238 Uiso 1 calc R
H33B H -0.0680(4) -0.0638(4) 0.3940(3) 0.238 Uiso 1 calc R
C34 C -0.0053(3) -0.0878(3) 0.2904(2) 0.1428(13) Uani 1 d .
H34A H -0.0738(3) -0.0786(3) 0.2492(2) 0.171 Uiso 1 calc R
H34B H 0.0551(3) -0.0339(3) 0.2893(2) 0.171 Uiso 1 calc R
C41 C -0.2182(2) -0.2587(3) 0.0992(2) 0.1342(13) Uani 1 d .
H41A H -0.2339(2) -0.3279(3) 0.0738(2) 0.161 Uiso 1 calc R
H41B H -0.2052(2) -0.2561(3) 0.1647(2) 0.161 Uiso 1 calc R
C42 C -0.3070(3) -0.2201(3) 0.0600(3) 0.170(2) Uani 1 d .
H42A H -0.3317(3) -0.1921(3) 0.1068(3) 0.204 Uiso 1 calc R
H42B H -0.3676(3) -0.2717(3) 0.0195(3) 0.204 Uiso 1 calc R
C43 C -0.2689(3) -0.1407(3) 0.0071(3) 0.168(2) Uani 1 d .
H43A H -0.3045(3) -0.1615(3) -0.0581(3) 0.202 Uiso 1 calc R
H43B H -0.2878(3) -0.0796(3) 0.0231(3) 0.202 Uiso 1 calc R
C44 C -0.1484(2) -0.1237(2) 0.0299(3) 0.1327(13) Uani 1 d .
H44A H -0.1278(2) -0.1273(2) -0.0252(3) 0.159 Uiso 1 calc R
H44B H -0.1112(2) -0.0589(2) 0.0656(3) 0.159 Uiso 1 calc R
C51 C 0.1932(2) -0.3744(2) 0.0416(2) 0.1204(10) Uani 1 d .
H51A H 0.1219(2) -0.3996(2) -0.0051(2) 0.144 Uiso 1 calc R
H51B H 0.2024(2) -0.4209(2) 0.0865(2) 0.144 Uiso 1 calc R
C52 C 0.2815(3) -0.3640(3) 0.0003(2) 0.1479(14) Uani 1 d .
H52A H 0.2541(3) -0.3557(3) -0.0639(2) 0.178 Uiso 1 calc R
H52B H 0.3126(3) -0.4219(3) 0.0056(2) 0.178 Uiso 1 calc R
C53 C 0.3653(2) -0.2727(3) 0.0539(3) 0.1455(13) Uani 1 d .
H53A H 0.4242(2) -0.2912(3) 0.1001(3) 0.175 Uiso 1 calc R
H53B H 0.3969(2) -0.2342(3) 0.0137(3) 0.175 Uiso 1 calc R
C54 C 0.3092(2) -0.2136(3) 0.0977(2) 0.1307(12) Uani 1 d .
H54A H 0.3024(2) -0.1536(3) 0.0691(2) 0.157 Uiso 1 calc R
H54B H 0.3499(2) -0.1947(3) 0.1624(2) 0.157 Uiso 1 calc R
C61 C -0.2789(6) -0.1566(5) -0.3513(5) 0.283(4) Uiso 1 d .
H61A H -0.2755(6) -0.1104(5) -0.3004(5) 0.340 Uiso 1 calc R
H61B H -0.3144(6) -0.2229(5) -0.3434(5) 0.340 Uiso 1 calc R
C62 C -0.3455(6) -0.1277(5) -0.4408(5) 0.283(4) Uiso 1 d .
H62A H -0.4246(6) -0.1497(5) -0.4538(5) 0.340 Uiso 1 calc R
H62B H -0.3245(6) -0.0572(5) -0.4458(5) 0.340 Uiso 1 calc R
C63 C -0.3016(7) -0.1901(5) -0.4940(5) 0.291(4) Uiso 1 d .
H63A H -0.2752(7) -0.1516(5) -0.5367(5) 0.349 Uiso 1 calc R
H63B H -0.3603(7) -0.2465(5) -0.5291(5) 0.349 Uiso 1 calc R
C64 C -0.2047(6) -0.2291(6) -0.4301(5) 0.300(4) Uiso 1 d .
H64A H -0.2291(6) -0.2962(6) -0.4169(5) 0.360 Uiso 1 calc R
H64B H -0.1439(6) -0.2253(6) -0.4541(5) 0.360 Uiso 1 calc R
B3 B -0.5382(5) -0.4131(4) -0.1663(4) 0.165(2) Uani 1 d D
H3 H -0.5307(5) -0.3770(4) -0.0986(4) 0.198 Uiso 1 calc R
B4 B -0.6589(4) -0.4614(4) -0.2408(4) 0.192(2) Uani 1 d D
H4 H -0.7336(4) -0.4577(4) -0.2235(4) 0.231 Uiso 1 calc R
B5 B -0.6515(4) -0.4484(4) -0.3427(4) 0.166(2) Uani 1 d D
H5 H -0.7208(4) -0.4322(4) -0.3961(4) 0.200 Uiso 1 calc R
B6 B -0.5141(5) -0.3971(5) -0.3424(4) 0.256(3) Uani 1 d D
H6 H -0.4928(5) -0.3516(5) -0.3934(4) 0.308 Uiso 1 calc R
B7 B -0.5789(6) -0.5386(4) -0.1941(4) 0.192(3) Uani 1 d .
H7 H -0.5935(6) -0.5858(4) -0.1420(4) 0.230 Uiso 1 calc R
B8 B -0.6615(4) -0.5616(4) -0.3070(5) 0.228(3) Uani 1 d .
H8 H -0.7376(4) -0.6208(4) -0.3366(5) 0.274 Uiso 1 calc R
B9 B -0.5651(6) -0.5348(5) -0.3607(5) 0.226(3) Uani 1 d D
H9 H -0.5747(6) -0.5813(5) -0.4241(5) 0.271 Uiso 1 calc R
B10 B -0.4449(5) -0.4797(4) -0.2959(5) 0.212(3) Uani 1 d D
H10 H -0.3722(5) -0.4851(4) -0.3156(5) 0.254 Uiso 1 calc R
B11 B -0.4493(5) -0.4877(4) -0.1930(5) 0.196(3) Uani 1 d D
H11 H -0.3755(5) -0.4991(4) -0.1413(5) 0.235 Uiso 1 calc R
B12 B -0.5316(5) -0.5781(4) -0.2716(4) 0.184(3) Uani 1 d D
H12 H -0.5199(5) -0.6544(4) -0.2724(4) 0.221 Uiso 1 calc R
B13 B -0.5679(5) -0.1030(7) -0.3140(5) 0.260(4) Uani 1 d D
B14 B -0.6975(6) -0.1849(5) -0.3602(6) 0.213(3) Uani 1 d .
B15 B -0.6965(8) -0.2101(4) -0.2484(6) 0.294(5) Uani 1 d D
H15 H -0.7417(8) -0.2853(4) -0.2440(6) 0.353 Uiso 1 calc R
B16 B -0.5801(7) -0.1292(6) -0.1658(5) 0.311(4) Uani 1 d D
H16 H -0.5266(7) -0.1363(6) -0.0974(5) 0.373 Uiso 1 calc R
B17 B -0.5849(5) -0.0083(6) -0.1703(4) 0.207(3) Uani 1 d D
H17 H -0.5527(5) 0.0495(6) -0.1105(4) 0.249 Uiso 1 calc R
B18 B -0.5852(5) 0.0147(5) -0.2732(4) 0.212(3) Uani 1 d .
H18 H -0.5526(5) 0.0889(5) -0.2896(4) 0.254 Uiso 1 calc R
B19 B -0.6957(8) -0.0668(6) -0.3519(4) 0.289(5) Uani 1 d .
H19 H -0.7332(8) -0.0432(6) -0.4186(4) 0.347 Uiso 1 calc R
B20 B -0.7770(4) -0.1377(4) -0.3036(4) 0.164(2) Uani 1 d .
H20 H -0.8677(4) -0.1564(4) -0.3294(4) 0.196 Uiso 1 calc R
B21 B -0.6993(5) -0.1296(10) -0.1878(4) 0.373(8) Uani 1 d D
H21 H -0.7403(5) -0.1562(10) -0.1381(4) 0.448 Uiso 1 calc R
B22 B -0.6999(4) -0.0061(4) -0.2523(5) 0.208(3) Uani 1 d D
H22 H -0.7403(4) 0.0546(4) -0.2457(5) 0.250 Uiso 1 calc R

loop_
_atom_type_symbol
_atom_type_description
_atom_type_scat_dispersion_real
_atom_type_scat_dispersion_imag
_atom_type_scat_source
C C 0.0033 0.0016 'International Tables Vol C Tables 4.2.6.8 and 6.1.1.4'
H H 0.0000 0.0000 'International Tables Vol C Tables 4.2.6.8 and 6.1.1.4'
B B 0.0013 0.0007 'International Tables Vol C Tables 4.2.6.8 and 6.1.1.4'
O O 0.0106 0.0060 'International Tables Vol C Tables 4.2.6.8 and 6.1.1.4'
Cl Cl 0.1484 0.1585 'International Tables Vol C Tables 4.2.6.8 and 6.1.1.4'
Er Er -0.2586 4.9576 'International Tables Vol C Tables 4.2.6.8 and 6.1.1.4'

loop_
_geom_angle_atom_site_label_1
_geom_angle_atom_site_label_2
_geom_angle_atom_site_label_3
_geom_angle
O4 Er1 O2 144.13(7)
O4 Er1 O3 72.54(6)
O2 Er1 O3 71.60(6)
O4 Er1 O1 71.77(7)
O2 Er1 O1 144.07(7)
O3 Er1 O1 144.31(6)
O4 Er1 O5 143.86(6)
O2 Er1 O5 72.01(6)
O3 Er1 O5 143.59(5)
O1 Er1 O5 72.09(6)
O4 Er1 Cl2 90.28(5)
O2 Er1 Cl2 90.51(5)
O3 Er1 Cl2 89.84(5)
O1 Er1 Cl2 90.56(5)
O5 Er1 Cl2 89.53(5)
O4 Er1 Cl1 89.95(5)
O2 Er1 Cl1 89.13(5)
O3 Er1 Cl1 89.94(5)
O1 Er1 Cl1 89.80(4)
O5 Er1 Cl1 90.47(5)
Cl2 Er1 Cl1 179.62(2)
C14 O1 C11 107.4(2)
C14 O1 Er1 126.7(2)
C11 O1 Er1 125.84(13)
C21 O2 C24 111.1(2)
C21 O2 Er1 124.3(2)
C24 O2 Er1 124.60(15)
C31 O3 C34 109.4(2)
C31 O3 Er1 125.5(2)
C34 O3 Er1 125.1(2)
C41 O4 C44 109.3(2)
C41 O4 Er1 126.6(2)
C44 O4 Er1 124.0(2)
C51 O5 C54 109.1(2)
C51 O5 Er1 125.51(15)
C54 O5 Er1 125.3(2)
C61 O6 C64 99.6(6)
C2 C1 C3 117.0(3)
C2 C1 B5 107.8(4)
C3 C1 B5 126.6(4)
C2 C1 B3 65.9(3)
C3 C1 B3 118.6(4)
B5 C1 B3 104.9(3)
C2 C1 B4 108.1(3)
C3 C1 B4 126.3(4)
B5 C1 B4 56.9(3)
B3 C1 B4 56.6(3)
C2 C1 B6 58.3(3)
C3 C1 B6 119.1(4)
B5 C1 B6 63.2(3)
B3 C1 B6 112.2(4)
B4 C1 B6 108.6(4)
C1 C2 B6 65.2(3)
C1 C2 B11 109.8(4)
B6 C2 B11 107.5(4)
C1 C2 B10 110.5(3)
B6 C2 B10 59.5(4)
B11 C2 B10 56.8(4)
C1 C2 B3 58.7(3)
B6 C2 B3 112.0(4)
B11 C2 B3 63.5(4)
B10 C2 B3 108.7(4)
C1 C3 B15 123.6(4)
C1 C3 B16 145.3(5)
B15 C3 B16 57.0(4)
B13 C4 B18 74.7(5)
B13 C4 B17 120.4(4)
B18 C4 B17 63.9(4)
B13 C4 B16 100.7(5)
B18 C4 B16 113.4(5)
B17 C4 B16 63.2(5)
C12 C11 O1 107.1(3)
C11 C12 C13 110.9(4)
C14 C13 C12 104.4(3)
C13 C14 O1 109.4(3)
O2 C21 C22 102.2(3)
C23 C22 C21 107.5(3)
C22 C23 C24 106.9(4)
O2 C24 C23 104.5(3)
C32 C31 O3 106.5(3)
C33 C32 C31 108.0(4)
C32 C33 C34 109.0(4)
O3 C34 C33 102.3(3)
C42 C41 O4 110.6(3)
C41 C42 C43 106.5(3)
C44 C43 C42 108.3(3)
O4 C44 C43 104.4(3)
O5 C51 C52 107.7(2)
C51 C52 C53 104.3(3)
C54 C53 C52 107.7(3)
C53 C54 O5 105.7(2)
O6 C61 C62 109.8(7)
C63 C62 C61 91.3(6)
C62 C63 C64 111.6(7)
O6 C64 C63 96.0(6)
B4 B3 C1 64.0(3)
B4 B3 B7 61.3(3)
C1 B3 B7 109.8(4)
B4 B3 C2 105.8(4)
C1 B3 C2 55.4(3)
B7 B3 C2 103.1(4)
B4 B3 B11 104.3(4)
C1 B3 B11 100.7(4)
B7 B3 B11 57.1(4)
C2 B3 B11 55.5(3)
B3 B4 B5 108.7(4)
B3 B4 B8 113.0(4)
B5 B4 B8 61.5(4)
B3 B4 B7 61.4(3)
B5 B4 B7 108.4(5)
B8 B4 B7 61.7(4)
B3 B4 C1 59.3(3)
B5 B4 C1 58.6(3)
B8 B4 C1 109.0(5)
B7 B4 C1 106.3(4)
B4 B5 C1 64.5(3)
B4 B5 B8 60.4(4)
C1 B5 B8 112.7(4)
B4 B5 B6 112.9(4)
C1 B5 B6 61.2(3)
B8 B5 B6 110.5(4)
B4 B5 B9 104.4(4)
C1 B5 B9 107.3(4)
B8 B5 B9 56.8(4)
B6 B5 B9 60.9(4)
C2 B6 B10 62.3(4)
C2 B6 C1 56.5(3)
B10 B6 C1 105.9(5)
C2 B6 B5 100.4(4)
B10 B6 B5 103.6(5)
C1 B6 B5 55.7(3)
C2 B6 B9 101.7(5)
B10 B6 B9 53.1(3)
C1 B6 B9 104.0(4)
B5 B6 B9 61.9(4)
B12 B7 B11 59.0(4)
B12 B7 B4 107.6(5)
B11 B7 B4 107.6(4)
B12 B7 B3 112.6(5)
B11 B7 B3 65.5(4)
B4 B7 B3 57.3(3)
B12 B7 B8 60.7(4)
B11 B7 B8 106.9(5)
B4 B7 B8 58.3(4)
B3 B7 B8 106.9(4)
B4 B8 B5 58.1(4)
B4 B8 B12 105.7(4)
B5 B8 B12 106.1(4)
B4 B8 B9 110.8(4)
B5 B8 B9 67.3(4)
B12 B8 B9 52.9(4)
B4 B8 B7 60.0(4)
B5 B8 B7 104.5(4)
B12 B8 B7 56.8(4)
B9 B8 B7 100.8(4)
B12 B9 B10 67.2(4)
B12 B9 B8 63.3(4)
B10 B9 B8 115.0(6)
B12 B9 B6 111.0(4)
B10 B9 B6 57.3(3)
B8 B9 B6 106.5(5)
B12 B9 B5 105.0(5)
B10 B9 B5 103.2(4)
B8 B9 B5 55.9(4)
B6 B9 B5 57.3(3)
B9 B10 B11 104.9(6)
B9 B10 B6 69.5(4)
B11 B10 B6 109.6(5)
B9 B10 C2 110.9(5)
B11 B10 C2 60.7(4)
B6 B10 C2 58.2(3)
B9 B10 B12 54.3(4)
B11 B10 B12 58.6(4)
B6 B10 B12 110.6(5)
C2 B10 B12 105.9(5)
B10 B11 B12 63.8(4)
B10 B11 B7 111.0(4)
B12 B11 B7 58.5(4)
B10 B11 C2 62.5(4)
B12 B11 C2 111.2(4)
B7 B11 C2 107.9(5)
B10 B11 B3 111.2(5)
B12 B11 B3 105.6(4)
B7 B11 B3 57.4(3)
C2 B11 B3 61.0(3)
B9 B12 B7 114.4(5)
B9 B12 B11 107.7(4)
B7 B12 B11 62.5(4)
B9 B12 B8 63.8(5)
B7 B12 B8 62.5(4)
B11 B12 B8 110.9(5)
B9 B12 B10 58.4(4)
B7 B12 B10 109.4(4)
B11 B12 B10 57.7(4)
B8 B12 B10 108.9(4)
C4 B13 B14 128.1(6)
C4 B13 B19 104.1(6)
B14 B13 B19 54.9(4)
C4 B13 B18 55.0(4)
B14 B13 B18 108.6(5)
B19 B13 B18 57.1(4)
B19 B14 B13 63.9(5)
B19 B14 B20 59.0(5)
B13 B14 B20 103.2(5)
B19 B14 B15 100.3(5)
B13 B14 B15 90.1(5)
B20 B14 B15 57.2(5)
B21 B15 B20 67.9(5)
B21 B15 C3 124.7(6)
B20 B15 C3 137.2(7)
B21 B15 B16 54.4(5)
B20 B15 B16 106.8(4)
C3 B15 B16 70.3(5)
B21 B15 B14 116.9(6)
B20 B15 B14 60.6(4)
C3 B15 B14 79.8(6)
B16 B15 B14 109.6(6)
B21 B16 C4 113.2(7)
B21 B16 B17 74.8(7)
C4 B16 B17 55.8(4)
B21 B16 B15 51.0(6)
C4 B16 B15 107.1(5)
B17 B16 B15 111.5(6)
B21 B16 C3 103.8(6)
C4 B16 C3 88.3(5)
B17 B16 C3 137.0(6)
B15 B16 C3 52.8(4)
C4 B17 B18 56.8(4)
C4 B17 B22 104.0(5)
B18 B17 B22 58.2(4)
C4 B17 B16 60.9(5)
B18 B17 B16 106.1(6)
B22 B17 B16 107.3(5)
C4 B17 B21 96.6(5)
B18 B17 B21 105.8(4)
B22 B17 B21 68.0(4)
B16 B17 B21 48.0(5)
C4 B18 B22 108.6(5)
C4 B18 B17 59.3(4)
B22 B18 B17 61.5(4)
C4 B18 B19 103.7(5)
B22 B18 B19 62.9(4)
B17 B18 B19 108.7(5)
C4 B18 B13 50.3(4)
B22 B18 B13 107.6(4)
B17 B18 B13 98.6(5)
B19 B18 B13 61.2(4)
B14 B19 B20 64.1(5)
B14 B19 B18 118.8(6)
B20 B19 B18 112.7(5)
B14 B19 B22 120.4(6)
B20 B19 B22 67.1(4)
B18 B19 B22 55.4(4)
B14 B19 B13 61.2(5)
B20 B19 B13 104.8(5)
B18 B19 B13 61.8(5)
B22 B19 B13 102.5(4)
B19 B20 B15 102.5(6)
B19 B20 B14 56.8(4)
B15 B20 B14 62.3(5)
B19 B20 B21 106.3(4)
B15 B20 B21 49.0(5)
B14 B20 B21 102.9(5)
B19 B20 B22 58.1(4)
B15 B20 B22 105.2(3)
B14 B20 B22 106.9(4)
B21 B20 B22 67.6(5)
B15 B21 B16 74.6(7)
B15 B21 B20 63.1(4)
B16 B21 B20 117.4(6)
B15 B21 B17 115.5(6)
B16 B21 B17 57.2(5)
B20 B21 B17 102.4(6)
B15 B21 B22 109.1(6)
B16 B21 B22 98.9(6)
B20 B21 B22 59.1(4)
B17 B21 B22 49.3(4)
B18 B22 B17 60.3(4)
B18 B22 B19 61.6(5)
B17 B22 B19 106.9(5)
B18 B22 B20 107.5(5)
B17 B22 B20 109.1(4)
B19 B22 B20 54.7(4)
B18 B22 B21 103.5(4)
B17 B22 B21 62.7(4)
B19 B22 B21 93.1(4)
B20 B22 B21 53.2(3)

loop_
_geom_bond_atom_site_label_1
_geom_bond_atom_site_label_2
_geom_bond_distance
Er1 O4 2.375(2)
Er1 O2 2.379(2)
Er1 O3 2.382(2)
Er1 O1 2.383(2)
Er1 O5 2.392(2)
Er1 Cl2 2.5408(7)
Er1 Cl1 2.5484(7)
O1 C14 1.447(3)
O1 C11 1.472(4)
O2 C21 1.464(3)
O2 C24 1.486(4)
O3 C31 1.456(4)
O3 C34 1.481(4)
O4 C41 1.443(4)
O4 C44 1.450(4)
O5 C51 1.425(4)
O5 C54 1.471(3)
O6 C61 1.307(11)
O6 C64 1.445(10)
C1 C2 1.613(6)
C1 C3 1.627(8)
C1 B5 1.655(6)
C1 B3 1.673(6)
C1 B4 1.749(7)
C1 B6 1.756(8)
C2 B6 1.646(8)
C2 B11 1.686(8)
C2 B10 1.714(9)
C2 B3 1.789(8)
C3 B15 1.684(12)
C3 B16 1.991(11)
C4 B13 1.433(8)
C4 B18 1.527(8)
C4 B17 1.569(10)
C4 B16 1.658(10)
C11 C12 1.363(5)
C12 C13 1.513(7)
C13 C14 1.419(5)
C21 C22 1.571(6)
C22 C23 1.408(6)
C23 C24 1.506(5)
C31 C32 1.443(6)
C32 C33 1.393(7)
C33 C34 1.504(6)
C41 C42 1.372(5)
C42 C43 1.497(6)
C43 C44 1.473(5)
C51 C52 1.467(5)
C52 C53 1.493(4)
C53 C54 1.470(5)
C61 C62 1.521(10)
C62 C63 1.474(12)
C63 C64 1.572(11)
B3 B4 1.624(7)
B3 B7 1.694(7)
B3 B11 1.830(9)
B4 B5 1.625(9)
B4 B8 1.664(9)
B4 B7 1.693(9)
B5 B8 1.682(8)
B5 B6 1.788(8)
B5 B9 1.875(10)
B6 B10 1.669(10)
B6 B9 1.857(9)
B7 B12 1.623(10)
B7 B11 1.689(9)
B7 B8 1.721(9)
B8 B12 1.693(8)
B8 B9 1.701(11)
B9 B12 1.512(9)
B9 B10 1.586(8)
B10 B11 1.617(11)
B10 B12 1.717(9)
B11 B12 1.633(7)
B13 B14 1.743(9)
B13 B19 1.787(13)
B13 B18 1.797(12)
B14 B19 1.628(10)
B14 B20 1.749(10)
B14 B15 1.778(13)
B15 B21 1.430(14)
B15 B20 1.688(9)
B15 B16 1.773(9)
B16 B21 1.495(12)
B16 B17 1.693(12)
B17 B18 1.638(10)
B17 B22 1.656(8)
B17 B21 1.943(12)
B18 B22 1.603(9)
B18 B19 1.713(9)
B19 B20 1.666(10)
B19 B22 1.733(11)
B20 B21 1.754(8)
B20 B22 1.881(7)
B21 B22 2.026(14)

loop_
_geom_torsion_atom_site_label_1
_geom_torsion_atom_site_label_2
_geom_torsion_atom_site_label_3
_geom_torsion_atom_site_label_4
_geom_torsion
O4 Er1 O1 C14 -62.8(2)
O2 Er1 O1 C14 115.5(2)
O3 Er1 O1 C14 -62.4(3)
O5 Er1 O1 C14 117.8(3)
Cl2 Er1 O1 C14 -152.9(2)
Cl1 Er1 O1 C14 27.2(2)
O4 Er1 O1 C11 114.9(2)
O2 Er1 O1 C11 -66.9(3)
O3 Er1 O1 C11 115.3(2)
O5 Er1 O1 C11 -64.6(2)
Cl2 Er1 O1 C11 24.8(2)
Cl1 Er1 O1 C11 -155.1(2)
O4 Er1 O2 C21 -66.0(3)
O3 Er1 O2 C21 -64.5(2)
O1 Er1 O2 C21 116.9(2)
O5 Er1 O2 C21 114.5(2)
Cl2 Er1 O2 C21 25.2(2)
Cl1 Er1 O2 C21 -154.7(2)
O4 Er1 O2 C24 113.6(2)
O3 Er1 O2 C24 115.1(2)
O1 Er1 O2 C24 -63.6(3)
O5 Er1 O2 C24 -65.9(2)
Cl2 Er1 O2 C24 -155.3(2)
Cl1 Er1 O2 C24 24.9(2)
O4 Er1 O3 C31 117.4(2)
O2 Er1 O3 C31 -61.7(2)
O1 Er1 O3 C31 117.0(2)
O5 Er1 O3 C31 -63.3(2)
Cl2 Er1 O3 C31 -152.2(2)
Cl1 Er1 O3 C31 27.4(2)
O4 Er1 O3 C34 -64.4(2)
O2 Er1 O3 C34 116.5(2)
O1 Er1 O3 C34 -64.8(2)
O5 Er1 O3 C34 114.9(2)
Cl2 Er1 O3 C34 25.9(2)
Cl1 Er1 O3 C34 -154.4(2)
O2 Er1 O4 C41 -62.5(2)
O3 Er1 O4 C41 -64.0(2)
O1 Er1 O4 C41 115.7(2)
O5 Er1 O4 C41 116.7(2)
Cl2 Er1 O4 C41 -153.8(2)
Cl1 Er1 O4 C41 25.9(2)
O2 Er1 O4 C44 116.7(2)
O3 Er1 O4 C44 115.2(2)
O1 Er1 O4 C44 -65.0(2)
O5 Er1 O4 C44 -64.1(2)
Cl2 Er1 O4 C44 25.5(2)
Cl1 Er1 O4 C44 -154.8(2)
O4 Er1 O5 C51 -69.1(2)
O2 Er1 O5 C51 110.4(2)
O3 Er1 O5 C51 112.0(2)
O1 Er1 O5 C51 -68.2(2)
Cl2 Er1 O5 C51 -158.9(2)
Cl1 Er1 O5 C51 21.4(2)
O4 Er1 O5 C54 114.3(2)
O2 Er1 O5 C54 -66.2(2)
O3 Er1 O5 C54 -64.6(2)
O1 Er1 O5 C54 115.2(2)
Cl2 Er1 O5 C54 24.5(2)
Cl1 Er1 O5 C54 -155.2(2)
C3 C1 C2 B6 -109.0(5)
B5 C1 C2 B6 40.9(4)
B3 C1 C2 B6 139.8(4)
B4 C1 C2 B6 101.1(4)
B6 C1 C2 B6 0.000(2)
C3 C1 C2 B11 150.3(5)
B5 C1 C2 B11 -59.7(5)
B3 C1 C2 B11 39.1(4)
B4 C1 C2 B11 0.4(5)
B6 C1 C2 B11 -100.6(5)
C3 C1 C2 B10 -148.8(5)
B5 C1 C2 B10 1.2(6)
B3 C1 C2 B10 100.0(5)
B4 C1 C2 B10 61.3(5)
B6 C1 C2 B10 -39.7(5)
C3 C1 C2 B3 111.2(5)
B5 C1 C2 B3 -98.8(4)
B3 C1 C2 B3 0.0
B4 C1 C2 B3 -38.7(3)
B6 C1 C2 B3 -139.8(4)
C2 C1 C3 B15 -161.4(6)
B5 C1 C3 B15 55.0(8)
B3 C1 C3 B15 -85.5(6)
B4 C1 C3 B15 -17.7(8)
B6 C1 C3 B15 131.6(6)
C2 C1 C3 B16 -82.4(9)
B5 C1 C3 B16 134.0(7)
B3 C1 C3 B16 -6.5(10)
B4 C1 C3 B16 61.3(9)
B6 C1 C3 B16 -149.4(7)
C14 O1 C11 C12 -7.7(4)
Er1 O1 C11 C12 174.3(3)
O1 C11 C12 C13 3.5(6)
C11 C12 C13 C14 2.0(6)
C12 C13 C14 O1 -6.8(5)
C11 O1 C14 C13 9.2(4)
Er1 O1 C14 C13 -172.8(3)
C24 O2 C21 C22 6.5(4)
Er1 O2 C21 C22 -173.9(2)
O2 C21 C22 C23 -22.2(5)
C21 C22 C23 C24 29.1(5)
C21 O2 C24 C23 10.0(4)
Er1 O2 C24 C23 -169.6(2)
C22 C23 C24 O2 -24.4(5)
C34 O3 C31 C32 5.0(3)
Er1 O3 C31 C32 -176.6(2)
O3 C31 C32 C33 -17.4(4)
C31 C32 C33 C34 23.2(5)
C31 O3 C34 C33 8.1(3)
Er1 O3 C34 C33 -170.3(2)
C32 C33 C34 O3 -19.1(4)
C44 O4 C41 C42 0.1(4)
Er1 O4 C41 C42 179.4(2)
O4 C41 C42 C43 5.5(4)
C41 C42 C43 C44 -9.2(5)
C41 O4 C44 C43 -5.7(4)
Er1 O4 C44 C43 174.9(2)
C42 C43 C44 O4 9.0(4)
C54 O5 C51 C52 -18.0(3)
Er1 O5 C51 C52 164.9(2)
O5 C51 C52 C53 23.9(3)
C51 C52 C53 C54 -21.1(4)
C52 C53 C54 O5 10.6(4)
C51 O5 C54 C53 4.4(3)
Er1 O5 C54 C53 -178.5(2)
C64 O6 C61 C62 -60.8(7)
O6 C61 C62 C63 43.1(7)
C61 C62 C63 C64 -9.8(7)
C61 O6 C64 C63 45.0(7)
C62 C63 C64 O6 -20.0(8)
C2 C1 B3 B4 -134.6(4)
C3 C1 B3 B4 116.6(5)
B5 C1 B3 B4 -31.5(4)
B4 C1 B3 B4 0.0
B6 C1 B3 B4 -98.2(4)
C2 C1 B3 B7 -92.6(5)
C3 C1 B3 B7 158.6(5)
B5 C1 B3 B7 10.5(6)
B4 C1 B3 B7 42.0(4)
B6 C1 B3 B7 -56.2(5)
C2 C1 B3 C2 0.000(1)
C3 C1 B3 C2 -108.8(4)
B5 C1 B3 C2 103.1(4)
B4 C1 B3 C2 134.6(4)
B6 C1 B3 C2 36.4(3)
C2 C1 B3 B11 -33.8(3)
C3 C1 B3 B11 -142.7(4)
B5 C1 B3 B11 69.3(4)
B4 C1 B3 B11 100.8(4)
B6 C1 B3 B11 2.6(4)
C1 C2 B3 B4 41.7(4)
B6 C2 B3 B4 2.5(6)
B11 C2 B3 B4 -96.7(4)
B10 C2 B3 B4 -61.4(5)
C1 C2 B3 C1 0.000(1)
B6 C2 B3 C1 -39.2(4)
B11 C2 B3 C1 -138.4(4)
B10 C2 B3 C1 -103.1(4)
C1 C2 B3 B7 105.2(4)
B6 C2 B3 B7 66.0(5)
B11 C2 B3 B7 -33.2(4)
B10 C2 B3 B7 2.1(5)
C1 C2 B3 B11 138.4(4)
B6 C2 B3 B11 99.2(5)
B11 C2 B3 B11 0.000(1)
B10 C2 B3 B11 35.4(4)
C1 B3 B4 B5 32.9(4)
B7 B3 B4 B5 -101.2(5)
C2 B3 B4 B5 -4.6(5)
B11 B3 B4 B5 -62.3(5)
C1 B3 B4 B8 99.1(5)
B7 B3 B4 B8 -35.0(5)
C2 B3 B4 B8 61.6(6)
B11 B3 B4 B8 4.0(6)
C1 B3 B4 B7 134.1(5)
B7 B3 B4 B7 0.000(1)
C2 B3 B4 B7 96.6(5)
B11 B3 B4 B7 38.9(4)
C1 B3 B4 C1 0.0
B7 B3 B4 C1 -134.1(5)
C2 B3 B4 C1 -37.5(3)
B11 B3 B4 C1 -95.2(4)
C2 C1 B4 B3 43.1(4)
C3 C1 B4 B3 -103.2(5)
B5 C1 B4 B3 142.9(5)
B3 C1 B4 B3 0.0
B6 C1 B4 B3 104.9(4)
C2 C1 B4 B5 -99.8(4)
C3 C1 B4 B5 113.9(5)
B5 C1 B4 B5 0.0
B3 C1 B4 B5 -142.9(5)
B6 C1 B4 B5 -38.0(4)
C2 C1 B4 B8 -63.0(5)
C3 C1 B4 B8 150.7(4)
B5 C1 B4 B8 36.8(4)
B3 C1 B4 B8 -106.1(5)
B6 C1 B4 B8 -1.2(5)
C2 C1 B4 B7 2.1(5)
C3 C1 B4 B7 -144.3(4)
B5 C1 B4 B7 101.9(5)
B3 C1 B4 B7 -41.1(4)
B6 C1 B4 B7 63.8(5)
B3 B4 B5 C1 -33.2(4)
B8 B4 B5 C1 -139.8(4)
B7 B4 B5 C1 -98.3(4)
C1 B4 B5 C1 0.0
B3 B4 B5 B8 106.6(5)
B8 B4 B5 B8 0.000(3)
B7 B4 B5 B8 41.5(4)
C1 B4 B5 B8 139.8(4)
B3 B4 B5 B6 5.3(6)
B8 B4 B5 B6 -101.3(5)
B7 B4 B5 B6 -59.8(5)
C1 B4 B5 B6 38.5(4)
B3 B4 B5 B9 69.4(5)
B8 B4 B5 B9 -37.2(3)
B7 B4 B5 B9 4.3(4)
C1 B4 B5 B9 102.6(4)
C2 C1 B5 B4 100.4(4)
C3 C1 B5 B4 -113.3(5)
B3 C1 B5 B4 31.4(4)
B4 C1 B5 B4 0.0
B6 C1 B5 B4 139.1(4)
C2 C1 B5 B8 63.0(6)
C3 C1 B5 B8 -150.8(5)
B3 C1 B5 B8 -6.1(6)
B4 C1 B5 B8 -37.5(4)
B6 C1 B5 B8 101.6(5)
C2 C1 B5 B6 -38.7(4)
C3 C1 B5 B6 107.6(6)
B3 C1 B5 B6 -107.7(4)
B4 C1 B5 B6 -139.1(4)
B6 C1 B5 B6 0.0
C2 C1 B5 B9 2.4(5)
C3 C1 B5 B9 148.7(5)
B3 C1 B5 B9 -66.6(5)
B4 C1 B5 B9 -98.1(4)
B6 C1 B5 B9 41.1(4)
C1 C2 B6 B10 -136.0(4)
B11 C2 B6 B10 -31.7(5)
B10 C2 B6 B10 0.000(3)
B3 C2 B6 B10 -99.5(5)
C1 C2 B6 C1 0.000(2)
B11 C2 B6 C1 104.3(4)
B10 C2 B6 C1 136.0(4)
B3 C2 B6 C1 36.5(4)
C1 C2 B6 B5 -36.0(3)
B11 C2 B6 B5 68.3(5)
B10 C2 B6 B5 100.0(5)
B3 C2 B6 B5 0.5(6)
C1 C2 B6 B9 -99.1(4)
B11 C2 B6 B9 5.1(6)
B10 C2 B6 B9 36.8(4)
B3 C2 B6 B9 -62.7(5)
C2 C1 B6 C2 0.000(2)
C3 C1 B6 C2 105.5(4)
B5 C1 B6 C2 -135.6(4)
B3 C1 B6 C2 -39.6(4)
B4 C1 B6 C2 -100.2(4)
C2 C1 B6 B10 39.8(4)
C3 C1 B6 B10 145.3(4)
B5 C1 B6 B10 -95.8(4)
B3 C1 B6 B10 0.2(5)
B4 C1 B6 B10 -60.5(4)
C2 C1 B6 B5 135.6(4)
C3 C1 B6 B5 -118.9(4)
B5 C1 B6 B5 0.0
B3 C1 B6 B5 96.0(4)
B4 C1 B6 B5 35.4(4)
C2 C1 B6 B9 94.9(4)
C3 C1 B6 B9 -159.6(4)
B5 C1 B6 B9 -40.7(4)
B3 C1 B6 B9 55.3(4)
B4 C1 B6 B9 -5.4(5)
B4 B5 B6 C2 -3.5(6)
C1 B5 B6 C2 36.4(3)
B8 B5 B6 C2 -69.0(6)
B9 B5 B6 C2 -97.8(5)
B4 B5 B6 B10 60.2(6)
C1 B5 B6 B10 100.1(4)
B8 B5 B6 B10 -5.3(6)
B9 B5 B6 B10 -34.0(4)
B4 B5 B6 C1 -39.9(4)
C1 B5 B6 C1 0.0
B8 B5 B6 C1 -105.4(5)
B9 B5 B6 C1 -134.1(4)
B4 B5 B6 B9 94.2(5)
C1 B5 B6 B9 134.1(4)
B8 B5 B6 B9 28.7(4)
B9 B5 B6 B9 0.0
B3 B4 B7 B12 -106.1(5)
B5 B4 B7 B12 -4.3(5)
B8 B4 B7 B12 37.1(4)
C1 B4 B7 B12 -66.0(5)
B3 B4 B7 B11 -43.8(4)
B5 B4 B7 B11 57.9(5)
B8 B4 B7 B11 99.4(5)
C1 B4 B7 B11 -3.7(6)
B3 B4 B7 B3 0.000(1)
B5 B4 B7 B3 101.7(4)
B8 B4 B7 B3 143.2(5)
C1 B4 B7 B3 40.1(4)
B3 B4 B7 B8 -143.2(5)
B5 B4 B7 B8 -41.4(4)
B8 B4 B7 B8 0.000(3)
C1 B4 B7 B8 -103.1(5)
B4 B3 B7 B12 96.9(5)
C1 B3 B7 B12 53.6(6)
C2 B3 B7 B12 -4.0(5)
B11 B3 B7 B12 -36.6(4)
B4 B3 B7 B11 133.5(5)
C1 B3 B7 B11 90.2(5)
C2 B3 B7 B11 32.6(4)
B11 B3 B7 B11 0.0
B4 B3 B7 B4 0.000(1)
C1 B3 B7 B4 -43.3(4)
C2 B3 B7 B4 -101.0(4)
B11 B3 B7 B4 -133.5(5)
B4 B3 B7 B8 32.2(5)
C1 B3 B7 B8 -11.1(6)
C2 B3 B7 B8 -68.7(5)
B11 B3 B7 B8 -101.3(5)
B3 B4 B8 B5 -99.5(5)
B5 B4 B8 B5 0.000(3)
B7 B4 B8 B5 -134.4(4)
C1 B4 B8 B5 -35.6(3)
B3 B4 B8 B12 -0.1(7)
B5 B4 B8 B12 99.4(5)
B7 B4 B8 B12 -35.0(5)
C1 B4 B8 B12 63.8(6)
B3 B4 B8 B9 -55.8(7)
B5 B4 B8 B9 43.7(5)
B7 B4 B8 B9 -90.7(5)
C1 B4 B8 B9 8.1(6)
B3 B4 B8 B7 34.9(5)
B5 B4 B8 B7 134.4(4)
B7 B4 B8 B7 0.000(2)
C1 B4 B8 B7 98.8(4)
B4 B5 B8 B4 0.000(2)
C1 B5 B8 B4 39.1(4)
B6 B5 B8 B4 105.5(4)
B9 B5 B8 B4 135.6(4)
B4 B5 B8 B12 -98.8(5)
C1 B5 B8 B12 -59.6(6)
B6 B5 B8 B12 6.7(6)
B9 B5 B8 B12 36.8(4)
B4 B5 B8 B9 -135.6(4)
C1 B5 B8 B9 -96.4(5)
B6 B5 B8 B9 -30.1(4)
B9 B5 B8 B9 0.000(2)
B4 B5 B8 B7 -39.7(4)
C1 B5 B8 B7 -0.6(6)
B6 B5 B8 B7 65.7(6)
B9 B5 B8 B7 95.8(5)
B12 B7 B8 B4 -138.7(5)
B11 B7 B8 B4 -100.6(5)
B4 B7 B8 B4 0.000(2)
B3 B7 B8 B4 -31.8(4)
B12 B7 B8 B5 -100.0(5)
B11 B7 B8 B5 -61.9(6)
B4 B7 B8 B5 38.8(4)
B3 B7 B8 B5 7.0(6)
B12 B7 B8 B12 0.000(2)
B11 B7 B8 B12 38.1(4)
B4 B7 B8 B12 138.7(5)
B3 B7 B8 B12 106.9(5)
B12 B7 B8 B9 -30.8(4)
B11 B7 B8 B9 7.3(6)
B4 B7 B8 B9 107.9(5)
B3 B7 B8 B9 76.1(6)
B4 B8 B9 B12 94.3(5)
B5 B8 B9 B12 133.8(4)
B12 B8 B9 B12 0.000(2)
B7 B8 B9 B12 32.5(4)
B4 B8 B9 B10 49.8(7)
B5 B8 B9 B10 89.3(5)
B12 B8 B9 B10 -44.5(5)
B7 B8 B9 B10 -12.0(6)
B4 B8 B9 B6 -11.3(6)
B5 B8 B9 B6 28.2(4)
B12 B8 B9 B6 -105.6(4)
B7 B8 B9 B6 -73.1(5)
B4 B8 B9 B5 -39.5(4)
B5 B8 B9 B5 0.000(2)
B12 B8 B9 B5 -133.8(4)
B7 B8 B9 B5 -101.3(4)
C2 B6 B9 B12 0.9(7)
B10 B6 B9 B12 42.4(6)
C1 B6 B9 B12 -57.1(6)
B5 B6 B9 B12 -94.8(6)
C2 B6 B9 B10 -41.5(5)
B10 B6 B9 B10 0.000(1)
C1 B6 B9 B10 -99.6(5)
B5 B6 B9 B10 -137.2(6)
C2 B6 B9 B8 68.0(5)
B10 B6 B9 B8 109.5(6)
C1 B6 B9 B8 10.0(5)
B5 B6 B9 B8 -27.7(4)
C2 B6 B9 B5 95.7(4)
B10 B6 B9 B5 137.2(6)
C1 B6 B9 B5 37.6(3)
B5 B6 B9 B5 0.0
B4 B5 B9 B12 -2.9(5)
C1 B5 B9 B12 64.4(5)
B8 B5 B9 B12 -41.9(4)
B6 B5 B9 B12 105.6(4)
B4 B5 B9 B10 -72.5(5)
C1 B5 B9 B10 -5.2(6)
B8 B5 B9 B10 -111.5(6)
B6 B5 B9 B10 36.0(5)
B4 B5 B9 B8 38.9(4)
C1 B5 B9 B8 106.2(5)
B8 B5 B9 B8 0.000(2)
B6 B5 B9 B8 147.4(5)
B4 B5 B9 B6 -108.5(4)
C1 B5 B9 B6 -41.2(4)
B8 B5 B9 B6 -147.4(5)
B6 B5 B9 B6 0.0
B12 B9 B10 B11 -31.1(5)
B8 B9 B10 B11 11.6(7)
B6 B9 B10 B11 105.8(5)
B5 B9 B10 B11 69.8(5)
B12 B9 B10 B6 -136.9(6)
B8 B9 B10 B6 -94.1(6)
B6 B9 B10 B6 0.000(1)
B5 B9 B10 B6 -35.9(5)
B12 B9 B10 C2 -95.0(6)
B8 B9 B10 C2 -52.3(7)
B6 B9 B10 C2 41.9(4)
B5 B9 B10 C2 5.9(7)
B12 B9 B10 B12 0.0
B8 B9 B10 B12 42.8(5)
B6 B9 B10 B12 136.9(6)
B5 B9 B10 B12 101.0(5)
C2 B6 B10 B9 132.8(5)
C1 B6 B10 B9 95.7(5)
B5 B6 B10 B9 38.1(5)
B9 B6 B10 B9 0.000(1)
C2 B6 B10 B11 33.7(4)
C1 B6 B10 B11 -3.4(5)
B5 B6 B10 B11 -61.0(5)
B9 B6 B10 B11 -99.1(5)
C2 B6 B10 C2 0.000(2)
C1 B6 B10 C2 -37.1(3)
B5 B6 B10 C2 -94.7(4)
B9 B6 B10 C2 -132.8(5)
C2 B6 B10 B12 96.5(6)
C1 B6 B10 B12 59.4(5)
B5 B6 B10 B12 1.7(6)
B9 B6 B10 B12 -36.3(5)
C1 C2 B10 B9 -5.0(7)
B6 C2 B10 B9 -47.4(5)
B11 C2 B10 B9 95.8(6)
B3 C2 B10 B9 57.6(6)
C1 C2 B10 B11 -100.9(5)
B6 C2 B10 B11 -143.2(5)
B11 C2 B10 B11 0.000(2)
B3 C2 B10 B11 -38.2(4)
C1 C2 B10 B6 42.3(4)
B6 C2 B10 B6 0.000(3)
B11 C2 B10 B6 143.2(5)
B3 C2 B10 B6 105.0(4)
C1 C2 B10 B12 -62.3(6)
B6 C2 B10 B12 -104.7(5)
B11 C2 B10 B12 38.6(4)
B3 C2 B10 B12 0.3(5)
B9 B10 B11 B12 29.5(5)
B6 B10 B11 B12 102.7(5)
C2 B10 B11 B12 135.4(4)
B12 B10 B11 B12 0.000(1)
B9 B10 B11 B7 -6.0(6)
B6 B10 B11 B7 67.1(5)
C2 B10 B11 B7 99.9(5)
B12 B10 B11 B7 -35.5(4)
B9 B10 B11 C2 -105.9(5)
B6 B10 B11 C2 -32.7(4)
C2 B10 B11 C2 0.000(2)
B12 B10 B11 C2 -135.4(4)
B9 B10 B11 B3 -68.0(5)
B6 B10 B11 B3 5.2(5)
C2 B10 B11 B3 37.9(3)
B12 B10 B11 B3 -97.5(4)
B12 B7 B11 B10 37.7(5)
B4 B7 B11 B10 -62.6(6)
B3 B7 B11 B10 -102.4(5)
B8 B7 B11 B10 -1.2(6)
B12 B7 B11 B12 0.0
B4 B7 B11 B12 -100.3(5)
B3 B7 B11 B12 -140.1(5)
B8 B7 B11 B12 -38.9(4)
B12 B7 B11 C2 104.3(5)
B4 B7 B11 C2 4.1(6)
B3 B7 B11 C2 -35.8(4)
B8 B7 B11 C2 65.5(6)
B12 B7 B11 B3 140.1(5)
B4 B7 B11 B3 39.8(4)
B3 B7 B11 B3 0.0
B8 B7 B11 B3 101.2(5)
C1 C2 B11 B10 102.0(4)
B6 C2 B11 B10 32.8(5)
B10 C2 B11 B10 0.000(3)
B3 C2 B11 B10 139.1(4)
C1 C2 B11 B12 59.5(7)
B6 C2 B11 B12 -9.8(7)
B10 C2 B11 B12 -42.5(5)
B3 C2 B11 B12 96.6(5)
C1 C2 B11 B7 -2.8(6)
B6 C2 B11 B7 -72.1(6)
B10 C2 B11 B7 -104.9(5)
B3 C2 B11 B7 34.2(4)
C1 C2 B11 B3 -37.1(4)
B6 C2 B11 B3 -106.3(4)
B10 C2 B11 B3 -139.1(4)
B3 C2 B11 B3 0.000(1)
B4 B3 B11 B10 61.0(5)
C1 B3 B11 B10 -4.7(5)
B7 B3 B11 B10 102.0(5)
C2 B3 B11 B10 -38.5(4)
B4 B3 B11 B12 -6.4(6)
C1 B3 B11 B12 -72.1(5)
B7 B3 B11 B12 34.6(4)
C2 B3 B11 B12 -105.9(5)
B4 B3 B11 B7 -41.0(4)
C1 B3 B11 B7 -106.7(4)
B7 B3 B11 B7 0.0
C2 B3 B11 B7 -140.5(4)
B4 B3 B11 C2 99.5(4)
C1 B3 B11 C2 33.8(3)
B7 B3 B11 C2 140.5(4)
C2 B3 B11 C2 0.000(1)
B10 B9 B12 B7 98.5(5)
B8 B9 B12 B7 -37.9(4)
B6 B9 B12 B7 60.5(6)
B5 B9 B12 B7 0.3(5)
B10 B9 B12 B11 31.3(5)
B8 B9 B12 B11 -105.1(5)
B6 B9 B12 B11 -6.7(7)
B5 B9 B12 B11 -66.9(6)
B10 B9 B12 B8 136.5(5)
B8 B9 B12 B8 0.000(2)
B6 B9 B12 B8 98.4(5)
B5 B9 B12 B8 38.2(4)
B10 B9 B12 B10 0.0
B8 B9 B12 B10 -136.5(5)
B6 B9 B12 B10 -38.0(5)
B5 B9 B12 B10 -98.2(4)
B11 B7 B12 B9 -98.0(5)
B4 B7 B12 B9 2.4(6)
B3 B7 B12 B9 -58.8(6)
B8 B7 B12 B9 38.5(4)
B11 B7 B12 B11 0.0
B4 B7 B12 B11 100.4(4)
B3 B7 B12 B11 39.2(4)
B8 B7 B12 B11 136.5(4)
B11 B7 B12 B8 -136.5(4)
B4 B7 B12 B8 -36.1(4)
B3 B7 B12 B8 -97.3(5)
B8 B7 B12 B8 0.000(2)
B11 B7 B12 B10 -34.8(4)
B4 B7 B12 B10 65.7(5)
B3 B7 B12 B10 4.5(6)
B8 B7 B12 B10 101.7(5)
B10 B11 B12 B9 -31.6(6)
B7 B11 B12 B9 108.9(6)
C2 B11 B12 B9 10.3(8)
B3 B11 B12 B9 74.8(6)
B10 B11 B12 B7 -140.5(5)
B7 B11 B12 B7 0.0
C2 B11 B12 B7 -98.6(6)
B3 B11 B12 B7 -34.1(4)
B10 B11 B12 B8 -99.7(6)
B7 B11 B12 B8 40.8(5)
C2 B11 B12 B8 -57.7(7)
B3 B11 B12 B8 6.7(7)
B10 B11 B12 B10 0.000(1)
B7 B11 B12 B10 140.5(5)
C2 B11 B12 B10 41.9(5)
B3 B11 B12 B10 106.4(5)
B4 B8 B12 B9 -104.5(5)
B5 B8 B12 B9 -43.9(5)
B9 B8 B12 B9 0.000(2)
B7 B8 B12 B9 -140.9(4)
B4 B8 B12 B7 36.4(5)
B5 B8 B12 B7 97.0(5)
B9 B8 B12 B7 140.9(4)
B7 B8 B12 B7 0.000(2)
B4 B8 B12 B11 -4.4(7)
B5 B8 B12 B11 56.2(7)
B9 B8 B12 B11 100.0(5)
B7 B8 B12 B11 -40.8(5)
B4 B8 B12 B10 -66.2(7)
B5 B8 B12 B10 -5.5(7)
B9 B8 B12 B10 38.3(5)
B7 B8 B12 B10 -102.5(5)
B9 B10 B12 B9 0.0
B11 B10 B12 B9 144.1(6)
B6 B10 B12 B9 43.1(5)
C2 B10 B12 B9 104.6(5)
B9 B10 B12 B7 -107.4(6)
B11 B10 B12 B7 36.7(5)
B6 B10 B12 B7 -64.3(6)
C2 B10 B12 B7 -2.8(6)
B9 B10 B12 B11 -144.1(6)
B11 B10 B12 B11 0.000(1)
B6 B10 B12 B11 -101.0(6)
C2 B10 B12 B11 -39.6(4)
B9 B10 B12 B8 -40.8(5)
B11 B10 B12 B8 103.3(6)
B6 B10 B12 B8 2.3(7)
C2 B10 B12 B8 63.8(6)
B18 C4 B13 B14 -86.9(8)
B17 C4 B13 B14 -40.5(11)
B16 C4 B13 B14 24.7(10)
B18 C4 B13 B19 -30.7(5)
B17 C4 B13 B19 15.7(9)
B16 C4 B13 B19 80.8(7)
B18 C4 B13 B18 0.000(1)
B17 C4 B13 B18 46.4(6)
B16 C4 B13 B18 111.5(5)
C4 B13 B14 B19 80.0(9)
B19 B13 B14 B19 0.0
B18 B13 B14 B19 20.4(5)
C4 B13 B14 B20 34.8(10)
B19 B13 B14 B20 -45.3(4)
B18 B13 B14 B20 -24.9(7)
C4 B13 B14 B15 -21.4(9)
B19 B13 B14 B15 -101.5(6)
B18 B13 B14 B15 -81.1(6)
C1 C3 B15 B21 137.7(8)
B16 C3 B15 B21 -0.4(8)
C1 C3 B15 B20 -128.1(6)
B16 C3 B15 B20 93.8(7)
C1 C3 B15 B16 138.2(6)
B16 C3 B15 B16 0.0
C1 C3 B15 B14 -106.6(6)
B16 C3 B15 B14 115.3(4)
B19 B14 B15 B21 2.6(9)
B13 B14 B15 B21 66.1(8)
B20 B14 B15 B21 -39.6(6)
B19 B14 B15 B20 42.2(5)
B13 B14 B15 B20 105.7(5)
B20 B14 B15 B20 0.000(2)
B19 B14 B15 C3 -121.2(5)
B13 B14 B15 C3 -57.7(5)
B20 B14 B15 C3 -163.4(4)
B19 B14 B15 B16 -56.5(8)
B13 B14 B15 B16 6.9(7)
B20 B14 B15 B16 -98.7(6)
B13 C4 B16 B21 -68.2(8)
B18 C4 B16 B21 9.6(8)
B17 C4 B16 B21 50.5(7)
B13 C4 B16 B17 -118.7(5)
B18 C4 B16 B17 -40.9(5)
B17 C4 B16 B17 0.0
B13 C4 B16 B15 -14.0(8)
B18 C4 B16 B15 63.9(7)
B17 C4 B16 B15 104.8(7)
B13 C4 B16 C3 36.0(5)
B18 C4 B16 C3 113.9(5)
B17 C4 B16 C3 154.8(5)
B21 B15 B16 B21 0.000(1)
B20 B15 B16 B21 45.5(7)
C3 B15 B16 B21 -179.6(8)
B14 B15 B16 B21 109.6(7)
B21 B15 B16 C4 -106.3(8)
B20 B15 B16 C4 -60.8(8)
C3 B15 B16 C4 74.1(6)
B14 B15 B16 C4 3.3(8)
B21 B15 B16 B17 -47.0(8)
B20 B15 B16 B17 -1.5(9)
C3 B15 B16 B17 133.4(7)
B14 B15 B16 B17 62.6(9)
B21 B15 B16 C3 179.6(8)
B20 B15 B16 C3 -134.9(8)
C3 B15 B16 C3 0.000(1)
B14 B15 B16 C3 -70.8(6)
C1 C3 B16 B21 -102.4(9)
B15 C3 B16 B21 0.4(6)
C1 C3 B16 C4 144.1(7)
B15 C3 B16 C4 -113.1(5)
C1 C3 B16 B17 175.3(7)
B15 C3 B16 B17 -82.0(9)
C1 C3 B16 B15 -102.7(9)
B15 C3 B16 B15 0.000(1)
B13 C4 B17 B18 -51.1(6)
B18 C4 B17 B18 0.000(2)
B16 C4 B17 B18 -138.0(4)
B13 C4 B17 B22 -15.3(8)
B18 C4 B17 B22 35.7(4)
B16 C4 B17 B22 -102.2(5)
B13 C4 B17 B16 86.9(7)
B18 C4 B17 B16 138.0(4)
B16 C4 B17 B16 0.0
B13 C4 B17 B21 53.6(7)
B18 C4 B17 B21 104.6(4)
B16 C4 B17 B21 -33.3(4)
B21 B16 B17 C4 -132.7(5)
C4 B16 B17 C4 0.000(1)
B15 B16 B17 C4 -96.6(7)
C3 B16 B17 C4 -38.6(8)
B21 B16 B17 B18 -97.0(5)
C4 B16 B17 B18 35.7(4)
B15 B16 B17 B18 -60.9(8)
C3 B16 B17 B18 -2.9(10)
B21 B16 B17 B22 -36.0(6)
C4 B16 B17 B22 96.7(5)
B15 B16 B17 B22 0.1(9)
C3 B16 B17 B22 58.1(10)
B21 B16 B17 B21 0.0
C4 B16 B17 B21 132.7(5)
B15 B16 B17 B21 36.1(6)
C3 B16 B17 B21 94.1(8)
B13 C4 B18 B22 97.8(5)
B17 C4 B18 B22 -38.2(4)
B16 C4 B18 B22 2.5(7)
B13 C4 B18 B17 135.9(5)
B17 C4 B18 B17 0.000(1)
B16 C4 B18 B17 40.6(5)
B13 C4 B18 B19 32.1(6)
B17 C4 B18 B19 -103.8(5)
B16 C4 B18 B19 -63.2(7)
B13 C4 B18 B13 0.000(2)
B17 C4 B18 B13 -135.9(5)
B16 C4 B18 B13 -95.3(5)
C4 B17 B18 C4 0.000(2)
B22 B17 B18 C4 -138.2(5)
B16 B17 B18 C4 -37.5(5)
B21 B17 B18 C4 -87.6(6)
C4 B17 B18 B22 138.2(5)
B22 B17 B18 B22 0.000(1)
B16 B17 B18 B22 100.7(5)
B21 B17 B18 B22 50.7(5)
C4 B17 B18 B19 95.1(6)
B22 B17 B18 B19 -43.1(6)
B16 B17 B18 B19 57.6(7)
B21 B17 B18 B19 7.6(8)
C4 B17 B18 B13 32.8(3)
B22 B17 B18 B13 -105.4(4)
B16 B17 B18 B13 -4.8(5)
B21 B17 B18 B13 -54.8(6)
C4 B13 B18 C4 0.000(2)
B14 B13 B18 C4 124.1(6)
B19 B13 B18 C4 143.9(6)
C4 B13 B18 B22 -99.9(5)
B14 B13 B18 B22 24.1(7)
B19 B13 B18 B22 44.0(5)
C4 B13 B18 B17 -37.2(4)
B14 B13 B18 B17 86.8(6)
B19 B13 B18 B17 106.6(5)
C4 B13 B18 B19 -143.9(6)
B14 B13 B18 B19 -19.8(5)
B19 B13 B18 B19 0.000(1)
B13 B14 B19 B20 -126.2(5)
B20 B14 B19 B20 0.000(1)
B15 B14 B19 B20 -41.2(5)
B13 B14 B19 B18 -23.3(7)
B20 B14 B19 B18 102.9(6)
B15 B14 B19 B18 61.7(8)
B13 B14 B19 B22 -87.9(7)
B20 B14 B19 B22 38.2(6)
B15 B14 B19 B22 -3.0(9)
B13 B14 B19 B13 0.0
B20 B14 B19 B13 126.2(5)
B15 B14 B19 B13 85.0(5)
C4 B18 B19 B14 -4.7(9)
B22 B18 B19 B14 -108.9(7)
B17 B18 B19 B14 -66.5(9)
B13 B18 B19 B14 23.1(7)
C4 B18 B19 B20 67.3(8)
B22 B18 B19 B20 -36.9(6)
B17 B18 B19 B20 5.5(9)
B13 B18 B19 B20 95.1(7)
C4 B18 B19 B22 104.2(5)
B22 B18 B19 B22 0.0
B17 B18 B19 B22 42.4(5)
B13 B18 B19 B22 132.0(5)
C4 B18 B19 B13 -27.8(5)
B22 B18 B19 B13 -132.0(5)
B17 B18 B19 B13 -89.6(6)
B13 B18 B19 B13 0.000(1)
C4 B13 B19 B14 -127.0(7)
B14 B13 B19 B14 0.0
B18 B13 B19 B14 -156.9(6)
C4 B13 B19 B20 -78.3(6)
B14 B13 B19 B20 48.7(5)
B18 B13 B19 B20 -108.1(5)
C4 B13 B19 B18 29.9(5)
B14 B13 B19 B18 156.9(6)
B18 B13 B19 B18 0.0
C4 B13 B19 B22 -8.9(7)
B14 B13 B19 B22 118.0(6)
B18 B13 B19 B22 -38.8(4)
B14 B19 B20 B15 44.4(5)
B18 B19 B20 B15 -67.8(7)
B22 B19 B20 B15 -100.2(5)
B13 B19 B20 B15 -2.7(6)
B14 B19 B20 B14 0.000(2)
B18 B19 B20 B14 -112.2(8)
B22 B19 B20 B14 -144.6(5)
B13 B19 B20 B14 -47.0(5)
B14 B19 B20 B21 95.0(6)
B18 B19 B20 B21 -17.2(9)
B22 B19 B20 B21 -49.6(6)
B13 B19 B20 B21 48.0(7)
B14 B19 B20 B22 144.6(5)
B18 B19 B20 B22 32.4(5)
B22 B19 B20 B22 0.0
B13 B19 B20 B22 97.6(5)
B21 B15 B20 B19 100.8(6)
C3 B15 B20 B19 -16.9(8)
B16 B15 B20 B19 62.0(7)
B14 B15 B20 B19 -41.4(4)
B21 B15 B20 B14 142.2(6)
C3 B15 B20 B14 24.5(6)
B16 B15 B20 B14 103.4(7)
B14 B15 B20 B14 0.000(3)
B21 B15 B20 B21 0.000(2)
C3 B15 B20 B21 -117.7(8)
B16 B15 B20 B21 -38.8(5)
B14 B15 B20 B21 -142.2(6)
B21 B15 B20 B22 40.8(6)
C3 B15 B20 B22 -76.9(8)
B16 B15 B20 B22 2.0(8)
B14 B15 B20 B22 -101.4(4)
B19 B14 B20 B19 0.000(1)
B13 B14 B20 B19 48.1(5)
B15 B14 B20 B19 129.5(5)
B19 B14 B20 B15 -129.5(5)
B13 B14 B20 B15 -81.4(5)
B15 B14 B20 B15 0.000(2)
B19 B14 B20 B21 -101.2(6)
B13 B14 B20 B21 -53.0(7)
B15 B14 B20 B21 28.4(5)
B19 B14 B20 B22 -30.9(5)
B13 B14 B20 B22 17.2(6)
B15 B14 B20 B22 98.6(4)
B20 B15 B21 B16 -132.5(6)
C3 B15 B21 B16 0.5(9)
B16 B15 B21 B16 0.0
B14 B15 B21 B16 -95.7(8)
B20 B15 B21 B20 0.000(2)
C3 B15 B21 B20 133.0(8)
B16 B15 B21 B20 132.5(6)
B14 B15 B21 B20 36.8(5)
B20 B15 B21 B17 -91.4(7)
C3 B15 B21 B17 41.6(11)
B16 B15 B21 B17 41.1(5)
B14 B15 B21 B17 -54.6(9)
B20 B15 B21 B22 -38.3(4)
C3 B15 B21 B22 94.7(8)
B16 B15 B21 B22 94.2(6)
B14 B15 B21 B22 -1.5(8)
C4 B16 B21 B15 93.7(8)
B17 B16 B21 B15 135.2(6)
B15 B16 B21 B15 0.000(1)
C3 B16 B21 B15 -0.4(6)
C4 B16 B21 B20 46.0(11)
B17 B16 B21 B20 87.4(9)
B15 B16 B21 B20 -47.8(7)
C3 B16 B21 B20 -48.1(10)
C4 B16 B21 B17 -41.4(5)
B17 B16 B21 B17 0.0
B15 B16 B21 B17 -135.2(6)
C3 B16 B21 B17 -135.5(6)
C4 B16 B21 B22 -13.8(7)
B17 B16 B21 B22 27.6(5)
B15 B16 B21 B22 -107.5(5)
C3 B16 B21 B22 -107.9(6)
B19 B20 B21 B15 -92.7(7)
B15 B20 B21 B15 0.000(3)
B14 B20 B21 B15 -33.8(6)
B22 B20 B21 B15 -137.1(6)
B19 B20 B21 B16 -39.5(11)
B15 B20 B21 B16 53.2(9)
B14 B20 B21 B16 19.4(10)
B22 B20 B21 B16 -83.9(9)
B19 B20 B21 B17 19.9(8)
B15 B20 B21 B17 112.5(7)
B14 B20 B21 B17 78.7(6)
B22 B20 B21 B17 -24.5(5)
B19 B20 B21 B22 44.4(5)
B15 B20 B21 B22 137.1(6)
B14 B20 B21 B22 103.2(4)
B22 B20 B21 B22 0.0
C4 B17 B21 B15 -8.6(8)
B18 B17 B21 B15 48.8(9)
B22 B17 B21 B15 93.9(7)
B16 B17 B21 B15 -48.9(7)
C4 B17 B21 B16 40.3(5)
B18 B17 B21 B16 97.6(6)
B22 B17 B21 B16 142.8(6)
B16 B17 B21 B16 0.0
C4 B17 B21 B20 -74.4(6)
B18 B17 B21 B20 -17.1(8)
B22 B17 B21 B20 28.0(5)
B16 B17 B21 B20 -114.8(7)
C4 B17 B21 B22 -102.5(5)
B18 B17 B21 B22 -45.2(5)
B22 B17 B21 B22 0.0
B16 B17 B21 B22 -142.8(6)
C4 B18 B22 B17 37.2(5)
B17 B18 B22 B17 0.0
B19 B18 B22 B17 133.4(5)
B13 B18 B22 B17 90.3(5)
C4 B18 B22 B19 -96.2(5)
B17 B18 B22 B19 -133.4(5)
B19 B18 B22 B19 0.0
B13 B18 B22 B19 -43.1(5)
C4 B18 B22 B20 -65.2(6)
B17 B18 B22 B20 -102.4(5)
B19 B18 B22 B20 30.9(4)
B13 B18 B22 B20 -12.1(6)
C4 B18 B22 B21 -10.0(6)
B17 B18 B22 B21 -47.2(5)
B19 B18 B22 B21 86.2(5)
B13 B18 B22 B21 43.1(5)
C4 B17 B22 B18 -35.1(4)
B18 B17 B22 B18 0.000(1)
B16 B17 B22 B18 -98.6(6)
B21 B17 B22 B18 -126.6(5)
C4 B17 B22 B19 6.8(6)
B18 B17 B22 B19 41.9(5)
B16 B17 B22 B19 -56.6(7)
B21 B17 B22 B19 -84.7(5)
C4 B17 B22 B20 64.6(6)
B18 B17 B22 B20 99.7(5)
B16 B17 B22 B20 1.1(7)
B21 B17 B22 B20 -26.9(5)
C4 B17 B22 B21 91.5(5)
B18 B17 B22 B21 126.6(5)
B16 B17 B22 B21 28.1(5)
B21 B17 B22 B21 0.0
B14 B19 B22 B18 105.9(8)
B20 B19 B22 B18 143.1(5)
B18 B19 B22 B18 0.0
B13 B19 B22 B18 42.1(5)
B14 B19 B22 B17 64.6(8)
B20 B19 B22 B17 101.8(5)
B18 B19 B22 B17 -41.3(5)
B13 B19 B22 B17 0.8(7)
B14 B19 B22 B20 -37.2(6)
B20 B19 B22 B20 0.0
B18 B19 B22 B20 -143.1(5)
B13 B19 B22 B20 -101.0(5)
B14 B19 B22 B21 2.2(7)
B20 B19 B22 B21 39.4(4)
B18 B19 B22 B21 -103.7(4)
B13 B19 B22 B21 -61.6(5)
B19 B20 B22 B18 -33.7(5)
B15 B20 B22 B18 61.9(7)
B14 B20 B22 B18 -3.2(6)
B21 B20 B22 B18 94.1(5)
B19 B20 B22 B17 -97.5(6)
B15 B20 B22 B17 -2.0(7)
B14 B20 B22 B17 -67.1(6)
B21 B20 B22 B17 30.2(5)
B19 B20 B22 B19 0.0
B15 B20 B22 B19 95.5(6)
B14 B20 B22 B19 30.5(5)
B21 B20 B22 B19 127.7(6)
B19 B20 B22 B21 -127.7(6)
B15 B20 B22 B21 -32.2(5)
B14 B20 B22 B21 -97.3(5)
B21 B20 B22 B21 0.0
B15 B21 B22 B18 -61.8(6)
B16 B21 B22 B18 14.8(7)
B20 B21 B22 B18 -101.9(5)
B17 B21 B22 B18 45.8(4)
B15 B21 B22 B17 -107.7(7)
B16 B21 B22 B17 -31.0(5)
B20 B21 B22 B17 -147.7(6)
B17 B21 B22 B17 0.0
B15 B21 B22 B19 -0.3(7)
B16 B21 B22 B19 76.4(6)
B20 B21 B22 B19 -40.3(4)
B17 B21 B22 B19 107.4(6)
B15 B21 B22 B20 40.0(5)
B16 B21 B22 B20 116.7(6)
B20 B21 B22 B20 0.000(1)
B17 B21 B22 B20 147.7(6)
